data_4023849
loop_
_publ_author_name
'Hiroyuki Hayashi'
'Satoru Karasawa'
'Noboru Koga'

_publ_contact_author_address
;
Graduate School of Pharmaceutical Sciences
Kyushu University
Fukuoka 812-8582
JAPAN
;
_publ_contact_author_email koga@fc.phar.kyushu-u.ac.jp
_publ_contact_author_fax +81-92-642-6590
_publ_contact_author_name 'Noboru Koga'
_publ_contact_author_phone +81-92-642-6593
_publ_section_title
;
 Molecular Structure and Magnetic Properties of
 1-Ethyl-2-(1-oxy-3-oxo-4,4,5,5-tetramethylimidazolin-2-yl)-
 3-methylimidazolium Arylcarboxylates and Other Salts
;
_journal_name_full 'Journal of Organic Chemistry'
_journal_page_first 8683
_journal_page_last 8693
_journal_paper_doi 10.1021/jo801657a
_journal_volume 73
_journal_year 2008
_chemical_formula_moiety 'C13 H22 I N4 O2 '
_chemical_formula_sum 'C13 H22 I N4 O2'
_chemical_formula_weight 393.25
_space_group_IT_number 14
_symmetry_cell_setting monoclinic
_symmetry_Int_Tables_number 14
_symmetry_space_group_name_Hall '-P 2yn'
_symmetry_space_group_name_H-M 'P 1 21/n 1'
_audit_creation_date 2008-02-20
_audit_creation_method 'by CrystalStructure 3.8'
_cell_angle_alpha 90.0000
_cell_angle_beta 101.58(4)
_cell_angle_gamma 90.0000
_cell_formula_units_Z 4
_cell_length_a 8.329(7)
_cell_length_b 9.432(9)
_cell_length_c 21.42(2)
_cell_measurement_reflns_used 13747
_cell_measurement_temperature 123.1
_cell_measurement_theta_max 27.4
_cell_measurement_theta_min 3.3
_cell_volume 1649(3)
_computing_cell_refinement PROCESS-AUTO
_computing_data_collection PROCESS-AUTO
_computing_data_reduction CrystalStructure
_computing_publication_material 'CrystalStructure 3.8'
_computing_structure_refinement SHELXL
_computing_structure_solution SIR92
_diffrn_detector_area_resol_mean 10.00
_diffrn_measured_fraction_theta_full 0.997
_diffrn_measured_fraction_theta_max 0.997
_diffrn_measurement_device_type 'Rigaku RAXIS-RAPID'
_diffrn_measurement_method \w
_diffrn_radiation_type 'Mo K\a'
_diffrn_radiation_wavelength 0.71075
_diffrn_reflns_av_R_equivalents 0.035
_diffrn_reflns_limit_h_max 10
_diffrn_reflns_limit_h_min -10
_diffrn_reflns_limit_k_max 12
_diffrn_reflns_limit_k_min -12
_diffrn_reflns_limit_l_max 27
_diffrn_reflns_limit_l_min -27
_diffrn_reflns_number 7125
_diffrn_reflns_theta_full 27.45
_diffrn_reflns_theta_max 27.45
_exptl_absorpt_coefficient_mu 1.950
_exptl_absorpt_correction_T_max 1.000
_exptl_absorpt_correction_T_min 0.658
_exptl_absorpt_correction_type multi-scan
_exptl_absorpt_process_details
;
    Higashi, T. (1995). Program for Absorption Correction.
    Rigaku Corporation, Tokyo, Japan.
;
_exptl_crystal_colour black
_exptl_crystal_density_diffrn 1.584
_exptl_crystal_density_method 'not measured'
_exptl_crystal_description block
_exptl_crystal_F_000 788.00
_exptl_crystal_size_max 0.50
_exptl_crystal_size_mid 0.40
_exptl_crystal_size_min 0.30
_refine_diff_density_max 0.84
_refine_diff_density_min -0.71
_refine_ls_extinction_method none
_refine_ls_goodness_of_fit_ref 0.950
_refine_ls_hydrogen_treatment refall
_refine_ls_number_parameters 182
_refine_ls_number_reflns 3761
_refine_ls_R_factor_gt 0.0299
_refine_ls_shift/su_max 0.0010
_refine_ls_structure_factor_coef Fsqd
_refine_ls_weighting_details 'w = 1/[\s^2^(Fo^2^)+(0.0479P)^2^+0.0000P] where P=(Fo^2^+2Fc^2^)/3'
_refine_ls_weighting_scheme calc
_refine_ls_wR_factor_ref 0.0789
_reflns_number_gt 2870
_reflns_number_total 3761
_reflns_threshold_expression F^2^>2.0\s(F^2^)
_cod_data_source_file jo801657a_si_005.cif
_cod_data_source_block '_kara'
_cod_original_formula_sum 'C13 H22 I N4 O2 '
_cod_database_code 4023849

loop_
_symmetry_equiv_pos_site_id
_symmetry_equiv_pos_as_xyz
1 +X,+Y,+Z
2 1/2-X,1/2+Y,1/2-Z
3 -X,-Y,-Z
4 1/2+X,1/2-Y,1/2+Z

loop_
_atom_site_label
_atom_site_type_symbol
_atom_site_fract_x
_atom_site_fract_y
_atom_site_fract_z
_atom_site_U_iso_or_equiv
_atom_site_adp_type
_atom_site_occupancy
_atom_site_symmetry_multiplicity
_atom_site_calc_flag
_atom_site_refinement_flags
_atom_site_disorder_assembly
_atom_site_disorder_group
I(1) I 0.62764(3) 0.48647(2) 0.622633(10) 0.02110(7) Uani 1.00 1 d . . .
O(1) O 1.1028(2) 0.3798(2) 0.64642(11) 0.0218(4) Uani 1.00 1 d . . .
O(2) O 0.8419(3) -0.0274(2) 0.55951(11) 0.0228(5) Uani 1.00 1 d . . .
N(1) N 1.0393(3) 0.2568(2) 0.64193(13) 0.0176(5) Uani 1.00 1 d . . .
N(2) N 0.9094(3) 0.0630(2) 0.60113(13) 0.0188(5) Uani 1.00 1 d . . .
N(3) N 1.0692(3) 0.3090(2) 0.49986(13) 0.0162(5) Uani 1.00 1 d . . .
N(4) N 0.8066(3) 0.2724(2) 0.48269(13) 0.0154(5) Uani 1.00 1 d . . .
C(1) C 0.9661(3) 0.1917(2) 0.58779(15) 0.0162(6) Uani 1.00 1 d . . .
C(2) C 1.0508(4) 0.1596(3) 0.69888(16) 0.0216(6) Uani 1.00 1 d . . .
C(3) C 0.9177(4) 0.0464(3) 0.67139(15) 0.0192(6) Uani 1.00 1 d . . .
C(4) C 1.0141(5) 0.2456(3) 0.75433(17) 0.0326(9) Uani 1.00 1 d . . .
C(5) C 1.2257(4) 0.1018(4) 0.71201(19) 0.0355(9) Uani 1.00 1 d . . .
C(6) C 0.7470(4) 0.0809(3) 0.68355(17) 0.0248(7) Uani 1.00 1 d . . .
C(7) C 0.9622(4) -0.1063(3) 0.69146(18) 0.0273(7) Uani 1.00 1 d . . .
C(8) C 0.9472(3) 0.2527(2) 0.52529(15) 0.0153(6) Uani 1.00 1 d . . .
C(9) C 1.0041(3) 0.3642(3) 0.44149(16) 0.0198(6) Uani 1.00 1 d . . .
C(10) C 0.8408(3) 0.3425(3) 0.43070(15) 0.0195(6) Uani 1.00 1 d . . .
C(11) C 1.2459(3) 0.3040(3) 0.52883(17) 0.0240(7) Uani 1.00 1 d . . .
C(12) C 0.6405(3) 0.2298(3) 0.48937(16) 0.0192(6) Uani 1.00 1 d . . .
C(13) C 0.5713(4) 0.1207(3) 0.43923(19) 0.0303(8) Uani 1.00 1 d . . .
H(1) H 1.1162 0.2859 0.7786 0.039 Uiso 1.00 1 c R . .
H(2) H 0.9646 0.1840 0.7821 0.039 Uiso 1.00 1 c R . .
H(3) H 0.9379 0.3224 0.7380 0.039 Uiso 1.00 1 c R . .
H(4) H 1.2292 0.0138 0.6880 0.043 Uiso 1.00 1 c R . .
H(5) H 1.2609 0.0825 0.7577 0.043 Uiso 1.00 1 c R . .
H(6) H 1.2992 0.1719 0.6988 0.043 Uiso 1.00 1 c R . .
H(7) H 0.7401 0.1825 0.6923 0.030 Uiso 1.00 1 c R . .
H(8) H 0.7276 0.0264 0.7203 0.030 Uiso 1.00 1 c R . .
H(9) H 0.6641 0.0560 0.6459 0.030 Uiso 1.00 1 c R . .
H(10) H 0.8618 -0.1626 0.6878 0.033 Uiso 1.00 1 c R . .
H(11) H 1.0226 -0.1077 0.7357 0.033 Uiso 1.00 1 c R . .
H(12) H 1.0307 -0.1467 0.6637 0.033 Uiso 1.00 1 c R . .
H(13) H 1.0630 0.4098 0.4135 0.024 Uiso 1.00 1 c R . .
H(14) H 0.7636 0.3706 0.3939 0.023 Uiso 1.00 1 c R . .
H(15) H 1.2752 0.3871 0.5562 0.029 Uiso 1.00 1 c R . .
H(16) H 1.3099 0.3042 0.4951 0.029 Uiso 1.00 1 c R . .
H(17) H 1.2697 0.2175 0.5543 0.029 Uiso 1.00 1 c R . .
H(18) H 0.5681 0.3140 0.4847 0.023 Uiso 1.00 1 c R . .
H(19) H 0.6448 0.1894 0.5323 0.023 Uiso 1.00 1 c R . .
H(20) H 0.5123 0.1690 0.4009 0.036 Uiso 1.00 1 c R . .
H(21) H 0.4957 0.0580 0.4558 0.036 Uiso 1.00 1 c R . .
H(22) H 0.6610 0.0645 0.4286 0.036 Uiso 1.00 1 c R . .

loop_
_atom_site_aniso_label
_atom_site_aniso_U_11
_atom_site_aniso_U_22
_atom_site_aniso_U_33
_atom_site_aniso_U_12
_atom_site_aniso_U_13
_atom_site_aniso_U_23
I(1) 0.01971(12) 0.02476(13) 0.01864(12) 0.00069(8) 0.00337(8) -0.00070(9)
O(1) 0.0251(12) 0.0150(10) 0.0237(13) -0.0073(8) 0.0011(9) -0.0009(9)
O(2) 0.0312(13) 0.0166(11) 0.0180(12) -0.0061(8) -0.0016(9) -0.0036(8)
N(1) 0.0165(13) 0.0160(13) 0.0184(15) -0.0026(8) -0.0014(11) 0.0013(9)
N(2) 0.0211(13) 0.0161(12) 0.0173(14) -0.0024(10) -0.0008(10) 0.0009(10)
N(3) 0.0141(12) 0.0157(13) 0.0190(14) -0.0012(9) 0.0037(10) -0.0013(10)
N(4) 0.0154(13) 0.0165(12) 0.0139(13) -0.0025(9) 0.0019(10) -0.0014(10)
C(1) 0.0158(14) 0.0133(14) 0.0181(16) -0.0016(10) 0.0001(12) 0.0004(11)
C(2) 0.0253(17) 0.0202(15) 0.0162(17) -0.0042(12) -0.0032(13) 0.0016(12)
C(3) 0.0275(17) 0.0143(14) 0.0139(16) -0.0037(11) -0.0001(12) 0.0011(11)
C(4) 0.054(2) 0.026(2) 0.0147(18) -0.0184(15) -0.0005(17) -0.0024(13)
C(5) 0.030(2) 0.031(2) 0.036(2) -0.0024(14) -0.0160(16) 0.0109(16)
C(6) 0.0273(18) 0.0266(17) 0.0185(18) -0.0047(13) 0.0001(13) -0.0015(13)
C(7) 0.038(2) 0.0162(16) 0.0251(19) 0.0014(13) -0.0006(15) 0.0052(13)
C(8) 0.0154(15) 0.0133(15) 0.0167(17) -0.0001(9) 0.0022(13) -0.0026(11)
C(9) 0.0237(17) 0.0200(16) 0.0165(16) -0.0003(11) 0.0061(13) 0.0036(12)
C(10) 0.0255(17) 0.0212(15) 0.0113(16) 0.0001(11) 0.0026(13) 0.0012(12)
C(11) 0.0145(16) 0.0245(18) 0.033(2) -0.0022(12) 0.0044(14) 0.0013(14)
C(12) 0.0121(15) 0.0246(15) 0.0209(17) -0.0009(11) 0.0030(12) 0.0013(13)
C(13) 0.0247(18) 0.035(2) 0.031(2) -0.0091(14) 0.0042(15) -0.0012(16)

loop_
_atom_type_symbol
_atom_type_description
_atom_type_scat_dispersion_real
_atom_type_scat_dispersion_imag
_atom_type_scat_source
C C 0.003 0.002
;
International Tables for Crystallography
(1992, Vol. C, Tables 4.2.6.8 and 6.1.1.4)
;
H H 0.000 0.000
;
International Tables for Crystallography
(1992, Vol. C, Table 6.1.1.4)
;
O O 0.011 0.006
;
International Tables for Crystallography
(1992, Vol. C, Tables 4.2.6.8 and 6.1.1.4)
;
N N 0.006 0.003
;
International Tables for Crystallography
(1992, Vol. C, Tables 4.2.6.8 and 6.1.1.4)
;
I I -0.474 1.812
;
International Tables for Crystallography
(1992, Vol. C, Tables 4.2.6.8 and 6.1.1.4)
;

loop_
_geom_angle_atom_site_label_1
_geom_angle_atom_site_label_2
_geom_angle_atom_site_label_3
_geom_angle
_geom_angle_publ_flag
_geom_angle_site_symmetry_1
_geom_angle_site_symmetry_2
_geom_angle_site_symmetry_3
O(1) N(1) C(1) 126.3(2) yes . . .
O(1) N(1) C(2) 122.3(2) yes . . .
C(1) N(1) C(2) 111.3(2) yes . . .
O(2) N(2) C(1) 125.0(2) yes . . .
O(2) N(2) C(3) 123.7(2) yes . . .
C(1) N(2) C(3) 110.9(2) yes . . .
C(8) N(3) C(9) 109.1(2) yes . . .
C(8) N(3) C(11) 125.6(2) yes . . .
C(9) N(3) C(11) 125.2(2) yes . . .
C(8) N(4) C(10) 108.8(2) yes . . .
C(8) N(4) C(12) 127.0(2) yes . . .
C(10) N(4) C(12) 124.2(2) yes . . .
N(1) C(1) N(2) 110.1(2) yes . . .
N(1) C(1) C(8) 124.5(2) yes . . .
N(2) C(1) C(8) 125.3(2) yes . . .
N(1) C(2) C(3) 100.6(2) yes . . .
N(1) C(2) C(4) 108.5(2) yes . . .
N(1) C(2) C(5) 105.6(2) yes . . .
C(3) C(2) C(4) 114.8(3) yes . . .
C(3) C(2) C(5) 113.7(2) yes . . .
C(4) C(2) C(5) 112.4(2) yes . . .
N(2) C(3) C(2) 101.1(2) yes . . .
N(2) C(3) C(6) 106.9(2) yes . . .
N(2) C(3) C(7) 109.9(2) yes . . .
C(2) C(3) C(6) 113.7(2) yes . . .
C(2) C(3) C(7) 115.1(2) yes . . .
C(6) C(3) C(7) 109.5(2) yes . . .
C(2) C(4) H(1) 109.5 yes . . .
C(2) C(4) H(2) 109.5 yes . . .
C(2) C(4) H(3) 109.5 yes . . .
H(1) C(4) H(2) 109.5 yes . . .
H(1) C(4) H(3) 109.5 yes . . .
H(2) C(4) H(3) 109.5 yes . . .
C(2) C(5) H(4) 109.5 yes . . .
C(2) C(5) H(5) 109.5 yes . . .
C(2) C(5) H(6) 109.5 yes . . .
H(4) C(5) H(5) 109.5 yes . . .
H(4) C(5) H(6) 109.5 yes . . .
H(5) C(5) H(6) 109.5 yes . . .
C(3) C(6) H(7) 109.5 yes . . .
C(3) C(6) H(8) 109.5 yes . . .
C(3) C(6) H(9) 109.5 yes . . .
H(7) C(6) H(8) 109.5 yes . . .
H(7) C(6) H(9) 109.5 yes . . .
H(8) C(6) H(9) 109.5 yes . . .
C(3) C(7) H(10) 109.5 yes . . .
C(3) C(7) H(11) 109.5 yes . . .
C(3) C(7) H(12) 109.5 yes . . .
H(10) C(7) H(11) 109.5 yes . . .
H(10) C(7) H(12) 109.5 yes . . .
H(11) C(7) H(12) 109.5 yes . . .
N(3) C(8) N(4) 107.1(2) yes . . .
N(3) C(8) C(1) 125.5(2) yes . . .
N(4) C(8) C(1) 127.3(2) yes . . .
N(3) C(9) C(10) 107.5(3) yes . . .
N(3) C(9) H(13) 126.2 yes . . .
C(10) C(9) H(13) 126.2 yes . . .
N(4) C(10) C(9) 107.5(2) yes . . .
N(4) C(10) H(14) 126.3 yes . . .
C(9) C(10) H(14) 126.3 yes . . .
N(3) C(11) H(15) 109.5 yes . . .
N(3) C(11) H(16) 109.5 yes . . .
N(3) C(11) H(17) 109.5 yes . . .
H(15) C(11) H(16) 109.5 yes . . .
H(15) C(11) H(17) 109.5 yes . . .
H(16) C(11) H(17) 109.5 yes . . .
N(4) C(12) C(13) 110.3(2) yes . . .
N(4) C(12) H(18) 109.6 yes . . .
N(4) C(12) H(19) 109.6 yes . . .
C(13) C(12) H(18) 109.6 yes . . .
C(13) C(12) H(19) 109.6 yes . . .
H(18) C(12) H(19) 108.1 yes . . .
C(12) C(13) H(20) 109.5 yes . . .
C(12) C(13) H(21) 109.5 yes . . .
C(12) C(13) H(22) 109.5 yes . . .
H(20) C(13) H(21) 109.5 yes . . .
H(20) C(13) H(22) 109.5 yes . . .
H(21) C(13) H(22) 109.5 yes . . .

loop_
_geom_bond_atom_site_label_1
_geom_bond_atom_site_label_2
_geom_bond_distance
_geom_bond_publ_flag
_geom_bond_site_symmetry_1
_geom_bond_site_symmetry_2
O(1) N(1) 1.271(3) yes . .
O(2) N(2) 1.279(3) yes . .
N(1) C(1) 1.345(3) yes . .
N(1) C(2) 1.514(4) yes . .
N(2) C(1) 1.354(3) yes . .
N(2) C(3) 1.501(4) yes . .
N(3) C(8) 1.354(4) yes . .
N(3) C(9) 1.363(4) yes . .
N(3) C(11) 1.479(3) yes . .
N(4) C(8) 1.345(3) yes . .
N(4) C(10) 1.374(4) yes . .
N(4) C(12) 1.475(4) yes . .
C(1) C(8) 1.437(4) yes . .
C(2) C(3) 1.566(4) yes . .
C(2) C(4) 1.519(5) yes . .
C(2) C(5) 1.528(4) yes . .
C(3) C(6) 1.531(4) yes . .
C(3) C(7) 1.527(4) yes . .
C(4) H(1) 0.980 yes . .
C(4) H(2) 0.980 yes . .
C(4) H(3) 0.980 yes . .
C(5) H(4) 0.980 yes . .
C(5) H(5) 0.980 yes . .
C(5) H(6) 0.980 yes . .
C(6) H(7) 0.980 yes . .
C(6) H(8) 0.980 yes . .
C(6) H(9) 0.980 yes . .
C(7) H(10) 0.980 yes . .
C(7) H(11) 0.980 yes . .
C(7) H(12) 0.980 yes . .
C(9) C(10) 1.348(4) yes . .
C(9) H(13) 0.950 yes . .
C(10) H(14) 0.950 yes . .
C(11) H(15) 0.980 yes . .
C(11) H(16) 0.980 yes . .
C(11) H(17) 0.980 yes . .
C(12) C(13) 1.515(4) yes . .
C(12) H(18) 0.990 yes . .
C(12) H(19) 0.990 yes . .
C(13) H(20) 0.980 yes . .
C(13) H(21) 0.980 yes . .
C(13) H(22) 0.980 yes . .

loop_
_geom_torsion_atom_site_label_1
_geom_torsion_atom_site_label_2
_geom_torsion_atom_site_label_3
_geom_torsion_atom_site_label_4
_geom_torsion
_geom_torsion_publ_flag
_geom_torsion_site_symmetry_1
_geom_torsion_site_symmetry_2
_geom_torsion_site_symmetry_3
_geom_torsion_site_symmetry_4
O(1) N(1) C(1) N(2) -178.6(2) ? . . . .
O(1) N(1) C(1) C(8) -0.4(4) ? . . . .
O(1) N(1) C(2) C(3) 165.6(2) ? . . . .
O(1) N(1) C(2) C(4) 44.7(3) ? . . . .
O(1) N(1) C(2) C(5) -75.9(3) ? . . . .
C(1) N(1) C(2) C(3) -19.0(3) ? . . . .
C(1) N(1) C(2) C(4) -139.9(2) ? . . . .
C(1) N(1) C(2) C(5) 99.5(3) ? . . . .
C(2) N(1) C(1) N(2) 6.2(3) ? . . . .
C(2) N(1) C(1) C(8) -175.6(2) ? . . . .
O(2) N(2) C(1) N(1) -176.1(2) ? . . . .
O(2) N(2) C(1) C(8) 5.8(4) ? . . . .
O(2) N(2) C(3) C(2) 164.9(2) ? . . . .
O(2) N(2) C(3) C(6) -75.9(3) ? . . . .
O(2) N(2) C(3) C(7) 42.9(3) ? . . . .
C(1) N(2) C(3) C(2) -21.7(3) ? . . . .
C(1) N(2) C(3) C(6) 97.5(2) ? . . . .
C(1) N(2) C(3) C(7) -143.7(2) ? . . . .
C(3) N(2) C(1) N(1) 10.7(3) ? . . . .
C(3) N(2) C(1) C(8) -167.5(2) ? . . . .
C(8) N(3) C(9) C(10) 0.2(3) ? . . . .
C(9) N(3) C(8) N(4) 0.3(3) ? . . . .
C(9) N(3) C(8) C(1) -176.4(2) ? . . . .
C(11) N(3) C(8) N(4) -176.4(2) ? . . . .
C(11) N(3) C(8) C(1) 7.0(4) ? . . . .
C(11) N(3) C(9) C(10) 176.8(2) ? . . . .
C(8) N(4) C(10) C(9) 0.7(3) ? . . . .
C(10) N(4) C(8) N(3) -0.6(3) ? . . . .
C(10) N(4) C(8) C(1) 175.9(2) ? . . . .
C(8) N(4) C(12) C(13) -116.5(3) ? . . . .
C(12) N(4) C(8) N(3) -179.5(2) ? . . . .
C(12) N(4) C(8) C(1) -3.0(4) ? . . . .
C(10) N(4) C(12) C(13) 64.7(3) ? . . . .
C(12) N(4) C(10) C(9) 179.7(2) ? . . . .
N(1) C(1) C(8) N(3) 52.6(4) ? . . . .
N(1) C(1) C(8) N(4) -123.4(3) ? . . . .
N(2) C(1) C(8) N(3) -129.5(3) ? . . . .
N(2) C(1) C(8) N(4) 54.6(4) ? . . . .
N(1) C(2) C(3) N(2) 22.7(2) ? . . . .
N(1) C(2) C(3) C(6) -91.5(3) ? . . . .
N(1) C(2) C(3) C(7) 141.1(2) ? . . . .
C(4) C(2) C(3) N(2) 138.9(2) ? . . . .
C(4) C(2) C(3) C(6) 24.7(3) ? . . . .
C(4) C(2) C(3) C(7) -102.7(3) ? . . . .
C(5) C(2) C(3) N(2) -89.7(3) ? . . . .
C(5) C(2) C(3) C(6) 156.1(3) ? . . . .
C(5) C(2) C(3) C(7) 28.7(4) ? . . . .
N(3) C(9) C(10) N(4) -0.5(3) ? . . . .
